data_4321102
loop_
_publ_author_name
'Enrique Colacio'
'Mustapha Ghazi'
'Raikko Kivek\"as'
'Jos\'e Mar\'ia Moreno'

_publ_contact_author
;
     J.M. Moreno
     Departamento de Qu\'imica Inorg\'anica.
     Facultad de Ciencias.
     Universidad de Granada
     18071-Granada
     SPAIN
;
_publ_contact_author_email jmoreno@ugr.es
_publ_contact_author_fax +34-958-248526
_publ_contact_author_phone +34-958-243236
_publ_section_title
;
 Helical-Chain Copper(II) Complexes and a Cyclic Tetranuclear Copper(II)
 Complex with Single Syn-Anti Carboxylate Bridges and Ferromagnetic
 Exchange Interactions
;
_journal_name_full 'Inorganic Chemistry'
_journal_page_first 2882
_journal_page_last 2890
_journal_paper_doi 10.1021/ic991209k
_journal_volume 39
_journal_year 2000
_chemical_formula_sum 'C11 H11 Cl Cu N3 O7.5'
_chemical_formula_weight 404.22
_chemical_name_systematic
; 
 ? 
;
_space_group_IT_number 148
_symmetry_cell_setting rhombohedral
_symmetry_space_group_name_Hall '-R 3'
_symmetry_space_group_name_H-M 'R -3 :H'
_atom_sites_solution_hydrogens geom
_atom_sites_solution_primary direct
_atom_sites_solution_secondary difmap
_audit_creation_method SHELXL
_cell_angle_alpha 90.00
_cell_angle_beta 90.00
_cell_angle_gamma 120.00
_cell_formula_units_Z 18
_cell_length_a 19.948(3)
_cell_length_b 19.948(3)
_cell_length_c 19.405(4)
_cell_measurement_reflns_used 28
_cell_measurement_temperature 293(2)
_cell_measurement_theta_max 19.5
_cell_measurement_theta_min 12.5
_cell_volume 6687(2)
_computing_cell_refinement 'STADI4 (STOE, 1996)'
_computing_data_collection 'STADI4 (STOE, 1996)'
_computing_data_reduction 'X-RED  (STOE, 1996)'
_computing_molecular_graphics 'SHELXTL-PC V5.0 (Siemens, 1994)'
_computing_publication_material 'SHELXTL-PC V5.0 (Siemens, 1994)'
_computing_structure_refinement 'SHELXL-93 (Sheldrick, 1993)'
_computing_structure_solution 'SHELXS-86 (Sheldrick, 1990)'
_diffrn_ambient_temperature 293(2)
_diffrn_measurement_device 'STOE STADI4 4-circle'
_diffrn_measurement_method \w--2\q
_diffrn_radiation_monochromator graphite
_diffrn_radiation_source 'fine-focus sealed tube'
_diffrn_radiation_type MoK\a
_diffrn_radiation_wavelength 0.71073
_diffrn_reflns_av_R_equivalents 0.0000
_diffrn_reflns_av_sigmaI/netI 0.0397
_diffrn_reflns_limit_h_max 12
_diffrn_reflns_limit_h_min -25
_diffrn_reflns_limit_k_max 25
_diffrn_reflns_limit_k_min 0
_diffrn_reflns_limit_l_max 25
_diffrn_reflns_limit_l_min 0
_diffrn_reflns_number 3413
_diffrn_reflns_theta_max 27.50
_diffrn_reflns_theta_min 1.58
_diffrn_standards_decay_% 4.9
_diffrn_standards_interval_time 7200
_diffrn_standards_number 3
_exptl_absorpt_coefficient_mu 1.694
_exptl_absorpt_correction_T_max 293(2)
_exptl_absorpt_correction_T_min 293(2)
_exptl_absorpt_correction_type psi-scan
_exptl_crystal_colour Olive-green
_exptl_crystal_density_diffrn 1.807
_exptl_crystal_description Prismatic
_exptl_crystal_F_000 3672
_refine_diff_density_max 0.918
_refine_diff_density_min -0.413
_refine_diff_density_rms 0.091
_refine_ls_extinction_method none
_refine_ls_goodness_of_fit_all 1.095
_refine_ls_goodness_of_fit_obs 1.135
_refine_ls_hydrogen_treatment riding
_refine_ls_matrix_type full
_refine_ls_number_parameters 253
_refine_ls_number_reflns 3355
_refine_ls_number_restraints 0
_refine_ls_restrained_S_all 1.251
_refine_ls_restrained_S_obs 1.135
_refine_ls_R_factor_all 0.1054
_refine_ls_R_factor_obs 0.0675
_refine_ls_shift/esd_max 0.830
_refine_ls_shift/esd_mean 0.083
_refine_ls_structure_factor_coef Fsqd
_refine_ls_weighting_details 'w=1/[\s^2^(Fo^2^)+(0.0706P)^2^+26.4928P] where P=(Fo^2^+2Fc^2^)/3'
_refine_ls_weighting_scheme calc
_refine_ls_wR_factor_all 0.1937
_refine_ls_wR_factor_obs 0.1456
_reflns_number_observed 2306
_reflns_number_total 3413
_reflns_observed_criterion >2sigma(I)
_cod_data_source_file ic991209k_5.cif
_cod_data_source_block complex5[Cu(HL5)(H2O)](ClO4)0.5H2O
_cod_depositor_comments
;
The following automatic conversions were performed:

'_refine_ls_weighting_scheme' value 'calc
w=1/[\s^2^(Fo^2^)+(0.0706P)^2^+26.4928P] where P=(Fo^2^+2Fc^2^)/3'
was changed to 'calc'. New tag '_refine_ls_weighting_details' was
created. The value of the new tag was set to
'w=1/[\s^2^(Fo^2^)+(0.0706P)^2^+26.4928P] where P=(Fo^2^+2Fc^2^)/3'.

Automatic conversion script
Id: cif_fix_values 3143 2015-03-26 13:38:13Z robertas 
;
_cod_original_cell_volume 6687.0(19)
_cod_original_sg_symbol_H-M 'R -3'
_cod_original_formula_sum 'C11 H11 Cl Cu N3 O7.50'
_cod_database_code 4321102

loop_
_symmetry_equiv_pos_as_xyz
'x, y, z'
'-y, x-y, z'
'-x+y, -x, z'
'x+2/3, y+1/3, z+1/3'
'-y+2/3, x-y+1/3, z+1/3'
'-x+y+2/3, -x+1/3, z+1/3'
'x+1/3, y+2/3, z+2/3'
'-y+1/3, x-y+2/3, z+2/3'
'-x+y+1/3, -x+2/3, z+2/3'
'-x, -y, -z'
'y, -x+y, -z'
'x-y, x, -z'
'-x+2/3, -y+1/3, -z+1/3'
'y+2/3, -x+y+1/3, -z+1/3'
'x-y+2/3, x+1/3, -z+1/3'
'-x+1/3, -y+2/3, -z+2/3'
'y+1/3, -x+y+2/3, -z+2/3'
'x-y+1/3, x+2/3, -z+2/3'

loop_
_atom_site_aniso_label
_atom_site_aniso_U_11
_atom_site_aniso_U_22
_atom_site_aniso_U_33
_atom_site_aniso_U_23
_atom_site_aniso_U_13
_atom_site_aniso_U_12
Cu1 0.0402(4) 0.0333(3) 0.0747(5) -0.0056(3) -0.0026(3) 0.0176(3)
N1 0.042(2) 0.045(2) 0.053(3) -0.004(2) -0.002(2) 0.020(2)
C2 0.049(3) 0.044(3) 0.052(3) 0.002(2) -0.004(2) 0.027(2)
N3 0.056(3) 0.055(3) 0.068(3) -0.004(2) -0.009(2) 0.038(2)
C4 0.047(3) 0.071(4) 0.062(4) -0.001(3) -0.001(3) 0.033(3)
C5 0.045(3) 0.055(3) 0.058(3) -0.004(3) 0.002(2) 0.022(2)
C6 0.053(3) 0.039(3) 0.056(3) -0.004(2) -0.007(2) 0.025(2)
N7 0.046(2) 0.036(2) 0.048(2) -0.002(2) -0.005(2) 0.019(2)
C8 0.044(3) 0.042(3) 0.044(3) 0.000(2) -0.003(2) 0.021(2)
C9 0.048(3) 0.043(3) 0.040(3) -0.001(2) -0.005(2) 0.023(2)
C10 0.043(3) 0.054(3) 0.059(3) -0.001(3) -0.003(2) 0.022(2)
C11 0.046(3) 0.059(3) 0.069(4) 0.001(3) -0.004(3) 0.016(3)
C12 0.056(3) 0.044(3) 0.081(4) -0.003(3) -0.002(3) 0.012(3)
C13 0.052(3) 0.039(3) 0.072(4) -0.007(2) -0.001(3) 0.019(2)
C14 0.048(3) 0.042(3) 0.060(3) 0.003(2) -0.001(2) 0.024(2)
O15 0.038(2) 0.041(2) 0.100(3) -0.003(2) 0.001(2) 0.019(2)
O16 0.054(2) 0.047(2) 0.126(4) 0.006(2) 0.016(2) 0.031(2)
O1W 0.044(2) 0.041(2) 0.121(4) -0.003(2) -0.005(2) 0.016(2)
O2W 0.117(5) 0.117(5) 0.075(6) 0.000 0.000 0.058(2)
O3W 0.083(5) 0.083(5) 0.064(7) 0.000 0.000 0.042(2)
Cl1 0.0719(10) 0.0561(9) 0.0785(12) -0.0015(8) 0.0079(8) 0.0322(8)
O21A 0.231(26) 0.165(19) 0.174(18) -0.039(16) -0.029(14) 0.124(19)
O22A 0.080(7) 0.087(9) 0.178(11) -0.001(7) 0.004(6) 0.024(5)
O23A 0.142(15) 0.091(12) 0.124(24) -0.016(12) -0.021(12) 0.082(11)
O24A 0.065(10) 0.062(7) 0.166(19) -0.003(9) -0.002(9) 0.030(5)
O21B 0.159(24) 0.147(40) 0.077(23) 0.079(25) 0.026(19) 0.059(27)
O22B 0.114(22) 0.111(24) 0.275(39) -0.008(23) 0.024(23) 0.049(20)
O23B 0.136(9) 0.132(11) 0.110(14) -0.036(10) -0.018(8) 0.109(9)
O24B 0.220(38) 0.090(16) 0.102(25) 0.012(15) -0.085(24) 0.070(24)

loop_
_atom_site_label
_atom_site_type_symbol
_atom_site_fract_x
_atom_site_fract_y
_atom_site_fract_z
_atom_site_U_iso_or_equiv
_atom_site_thermal_displace_type
_atom_site_occupancy
_atom_site_calc_flag
_atom_site_refinement_flags
_atom_site_disorder_group
Cu1 Cu 0.02085(3) 0.20214(3) 0.58838(4) 0.0498(2) Uani 1 d . .
N1 N -0.0610(2) 0.2299(2) 0.5899(2) 0.0475(10) Uani 1 d . .
C2 C -0.0272(3) 0.3069(3) 0.5911(3) 0.0467(12) Uani 1 d . .
N3 N -0.0818(3) 0.3277(3) 0.5907(2) 0.0551(11) Uani 1 d . .
H3A H -0.0736(3) 0.3743(3) 0.5918(2) 0.066 Uiso 1 calc R .
C4 C -0.1528(3) 0.2617(3) 0.5881(3) 0.0585(14) Uani 1 d . .
H4A H -0.2009(3) 0.2584(3) 0.5865(3) 0.070 Uiso 1 calc R .
C5 C -0.1381(3) 0.2022(3) 0.5882(3) 0.0540(13) Uani 1 d . .
H5A H -0.1757(3) 0.1501(3) 0.5873(3) 0.065 Uiso 1 calc R .
C6 C 0.0548(3) 0.3538(3) 0.5905(3) 0.0485(12) Uani 1 d . .
H6A H 0.0795(3) 0.4076(3) 0.5905(3) 0.058 Uiso 1 calc R .
N7 N 0.0927(2) 0.3173(2) 0.5899(2) 0.0438(9) Uani 1 d . .
C8 C 0.1754(3) 0.3557(3) 0.5893(2) 0.0437(11) Uani 1 d . .
C9 C 0.2133(3) 0.3132(3) 0.5812(2) 0.0434(11) Uani 1 d . .
C10 C 0.2934(3) 0.3525(3) 0.5793(3) 0.0531(13) Uani 1 d . .
H10A H 0.3191(3) 0.3247(3) 0.5740(3) 0.064 Uiso 1 calc R .
C11 C 0.3364(3) 0.4326(3) 0.5853(3) 0.0627(15) Uani 1 d . .
H11A H 0.3901(3) 0.4581(3) 0.5835(3) 0.075 Uiso 1 calc R .
C12 C 0.2987(3) 0.4736(3) 0.5937(3) 0.066(2) Uani 1 d . .
H12A H 0.3271(3) 0.5272(3) 0.5978(3) 0.080 Uiso 1 calc R .
C13 C 0.2187(3) 0.4361(3) 0.5963(3) 0.0564(14) Uani 1 d . .
H13A H 0.1937(3) 0.4645(3) 0.6027(3) 0.068 Uiso 1 calc R .
C14 C 0.1748(3) 0.2266(3) 0.5717(3) 0.0490(12) Uani 1 d . .
O15 O 0.1029(2) 0.1816(2) 0.5801(2) 0.0598(10) Uani 1 d . .
O16 O 0.2166(2) 0.1991(2) 0.5540(3) 0.0736(13) Uani 1 d . .
O1W O -0.0494(2) 0.0909(2) 0.5886(3) 0.0710(12) Uani 1 d . .
H1WB H -0.0374(2) 0.0608(2) 0.5629(3) 0.085 Uiso 1 d R .
H1WA H -0.0935(2) 0.0682(2) 0.6133(3) 0.085 Uiso 1 d R .
O2W O 0.0000 0.0000 0.6685(5) 0.103(3) Uani 1 d S .
O3W O 0.0000 0.0000 0.5000 0.077(3) Uani 1 d S .
Cl1 Cl 0.12864(10) 0.51892(9) 0.43947(10) 0.0688(5) Uani 1 d . .
O21A O 0.1225(25) 0.5228(24) 0.5095(14) 0.179(10) Uani 0.65(8) d P 1
O22A O 0.1914(8) 0.5963(10) 0.4354(7) 0.123(7) Uani 0.69(5) d P 1
O23A O 0.1204(11) 0.4408(11) 0.4436(19) 0.109(10) Uani 0.40(3) d P 1
O24A O 0.0598(10) 0.5217(12) 0.4179(17) 0.099(7) Uani 0.64(9) d P 1
O21B O 0.1061(29) 0.4870(45) 0.5005(25) 0.135(22) Uani 0.35(8) d P 2
O22B O 0.2180(24) 0.5630(26) 0.4467(25) 0.170(18) Uani 0.31(5) d P 2
O23B O 0.1362(7) 0.4719(10) 0.3922(11) 0.108(7) Uani 0.60(3) d P 2
O24B O 0.0807(51) 0.5291(26) 0.3960(35) 0.141(18) Uani 0.36(9) d P 2

loop_
_atom_type_symbol
_atom_type_description
_atom_type_scat_dispersion_real
_atom_type_scat_dispersion_imag
_atom_type_scat_source
C C 0.0033 0.0016 'International Tables Vol C Tables 4.2.6.8 and 6.1.1.4'
H H 0.0000 0.0000 'International Tables Vol C Tables 4.2.6.8 and 6.1.1.4'
N N 0.0061 0.0033 'International Tables Vol C Tables 4.2.6.8 and 6.1.1.4'
O O 0.0106 0.0060 'International Tables Vol C Tables 4.2.6.8 and 6.1.1.4'
Cl Cl 0.1484 0.1585 'International Tables Vol C Tables 4.2.6.8 and 6.1.1.4'
Cu Cu 0.3201 1.2651 'International Tables Vol C Tables 4.2.6.8 and 6.1.1.4'

loop_
_geom_angle_atom_site_label_1
_geom_angle_atom_site_label_2
_geom_angle_atom_site_label_3
_geom_angle
_geom_angle_site_symmetry_1
_geom_angle_site_symmetry_3
_geom_angle_publ_flag
O15 Cu1 O1W 87.8(2) . . ?
O15 Cu1 N1 174.8(2) . . ?
O1W Cu1 N1 95.5(2) . . ?
O15 Cu1 N7 92.8(2) . . ?
O1W Cu1 N7 178.9(2) . . ?
N1 Cu1 N7 84.0(2) . . ?
C2 N1 C5 106.7(4) . . ?
C2 N1 Cu1 108.2(3) . . ?
C5 N1 Cu1 145.1(4) . . ?
N1 C2 N3 109.5(4) . . ?
N1 C2 C6 120.7(4) . . ?
N3 C2 C6 129.8(5) . . ?
C2 N3 C4 108.2(4) . . ?
N3 C4 C5 105.6(5) . . ?
N1 C5 C4 110.0(5) . . ?
N7 C6 C2 115.9(4) . . ?
C6 N7 C8 123.0(4) . . ?
C6 N7 Cu1 111.2(3) . . ?
C8 N7 Cu1 125.8(3) . . ?
C9 C8 C13 119.7(5) . . ?
C9 C8 N7 120.3(4) . . ?
C13 C8 N7 120.0(4) . . ?
C10 C9 C8 118.7(5) . . ?
C10 C9 C14 115.3(5) . . ?
C8 C9 C14 125.9(4) . . ?
C9 C10 C11 121.5(5) . . ?
C12 C11 C10 119.3(5) . . ?
C11 C12 C13 120.7(5) . . ?
C12 C13 C8 120.0(5) . . ?
O16 C14 O15 119.4(5) . . ?
O16 C14 C9 117.6(5) . . ?
O15 C14 C9 123.0(4) . . ?
C14 O15 Cu1 131.1(3) . . ?
O21B Cl1 O23B 113.5(41) . . ?
O21B Cl1 O24B 122.4(51) . . ?
O23B Cl1 O24B 90.7(32) . . ?
O21A Cl1 O22A 92.8(19) . . ?
O21A Cl1 O23A 92.3(20) . . ?
O22A Cl1 O23A 135.8(13) . . ?
O21A Cl1 O24A 99.8(19) . . ?
O22A Cl1 O24A 106.1(13) . . ?
O23A Cl1 O24A 116.2(11) . . ?
O21B Cl1 O22B 102.2(31) . . ?
O23B Cl1 O22B 87.7(17) . . ?
O24B Cl1 O22B 131.6(45) . . ?

loop_
_geom_bond_atom_site_label_1
_geom_bond_atom_site_label_2
_geom_bond_distance
_geom_bond_site_symmetry_2
_geom_bond_publ_flag
Cu1 O15 1.883(3) . ?
Cu1 O1W 1.944(4) . ?
Cu1 N1 1.969(4) . ?
Cu1 N7 2.010(4) . ?
N1 C2 1.333(6) . ?
N1 C5 1.351(6) . ?
C2 N3 1.345(6) . ?
C2 C6 1.422(7) . ?
N3 C4 1.369(7) . ?
C4 C5 1.357(8) . ?
C6 N7 1.286(6) . ?
N7 C8 1.430(6) . ?
C8 C9 1.398(7) . ?
C8 C13 1.397(7) . ?
C9 C10 1.384(7) . ?
C9 C14 1.511(7) . ?
C10 C11 1.390(8) . ?
C11 C12 1.370(9) . ?
C12 C13 1.383(8) . ?
C14 O16 1.254(6) . ?
C14 O15 1.265(6) . ?
Cl1 O21B 1.31(2) . ?
Cl1 O21A 1.37(3) . ?
Cl1 O23B 1.373(10) . ?
Cl1 O24B 1.36(4) . ?
Cl1 O22A 1.422(12) . ?
Cl1 O23A 1.49(2) . ?
Cl1 O24A 1.46(2) . ?
Cl1 O22B 1.55(4) . ?
